data_7047987
loop_
_publ_author_name
'Langer, Philipp'
'Yang, Lixu'
'Pfeiffer, Constance R.'
'Lewis, William'
'Champness, Neil R.'

_publ_section_title
;
 Restricting shuttling in bis(imidazolium)&#x2026;pillar[5]arene rotaxanes
 using metal coordination.
;
_journal_issue 1
_journal_name_full 'Dalton transactions (Cambridge, England : 2003)'
_journal_page_first 58
_journal_page_last 64
_journal_paper_doi 10.1039/c8dt04096f
_journal_volume 48
_journal_year 2018
_chemical_formula_moiety 'C45 H50 O10, C30 H40 N4, 3(C H Cl3), 0.72(Br), 1.28(Cl)'
_chemical_formula_sum 'C78 H93 Br0.72 Cl10.28 N4 O10'
_chemical_formula_weight 1668.43
_space_group_crystal_system monoclinic
_space_group_IT_number 15
_space_group_name_Hall '-C 2yc'
_space_group_name_H-M_alt 'C 1 2/c 1'
_symmetry_space_group_name_Hall '-C 2yc'
_symmetry_space_group_name_H-M 'C 1 2/c 1'
_atom_sites_solution_hydrogens geom
_atom_sites_solution_primary dual
_atom_sites_solution_secondary difmap
_audit_creation_date 2017-02-07
_audit_creation_method
;
Olex2 1.2
(compiled 2017.01.04 svn.r3372 for OlexSys, GUI svn.r5292)
;
_audit_update_record
;
2017-05-31 deposited with the CCDC.
2018-10-31 downloaded from the CCDC.
;
_cell_angle_alpha 90
_cell_angle_beta 102.619(6)
_cell_angle_gamma 90
_cell_formula_units_Z 8
_cell_length_a 49.652(3)
_cell_length_b 12.0617(4)
_cell_length_c 27.909(2)
_cell_measurement_reflns_used 12908
_cell_measurement_temperature 120(2)
_cell_measurement_theta_max 73.3170
_cell_measurement_theta_min 3.6630
_cell_volume 16310.6(17)
_computing_cell_refinement 'CrysAlisPro 1.171.38.43 (Rigaku OD, 2015)'
_computing_data_collection 'CrysAlisPro 1.171.38.43 (Rigaku OD, 2015)'
_computing_data_reduction 'CrysAlisPro 1.171.38.43 (Rigaku OD, 2015)'
_computing_molecular_graphics 'Olex2 (Dolomanov et al., 2009)'
_computing_publication_material 'Olex2 (Dolomanov et al., 2009)'
_computing_structure_refinement 'ShelXL (Sheldrick, 2015)'
_computing_structure_solution 'ShelXT (Sheldrick, 2015)'
_diffrn_ambient_environment N~2~
_diffrn_ambient_temperature 120(2)
_diffrn_crystal_treatment 'flash frozen in gaseous N2'
_diffrn_detector 'CCD area detector'
_diffrn_detector_area_resol_mean 5.2349
_diffrn_detector_type 'Agilent Diffraction Titan S2 detector'
_diffrn_measured_fraction_theta_full 0.997
_diffrn_measured_fraction_theta_max 0.997
_diffrn_measurement_details
;
List of Runs (angles in degrees, time in seconds):

  # Type    Start    End  Width  t~exp~   \w     \q     \k     \f   Frames
#--------------------------------------------------------------------------
  1  \w   -111.00 -16.00   1.00   30.00    --  -38.50 -38.00-120.00   95
  2  \w   -111.00 -16.00   1.00   81.43    --  -38.50 -38.00 -30.00   95
  3  \w    -50.00  34.00   1.00   81.43    --  -38.50  38.00   0.00   84
  4  \w     33.00 122.00   1.00   81.43    --  104.50-125.00-150.00   89
  5  \w     30.00  91.00   1.00   81.43    --  104.50 -30.00-120.00   61
  6  \w     30.00  91.00   1.00   81.43    --  104.50 -30.00  90.00   61
  7  \w     31.00 136.00   1.00   81.43    --  104.50 -77.00-150.00  105
  8  \w     81.00 178.00   1.00   81.43    --  104.50  30.00 -90.00   97
  9  \w     30.00  91.00   1.00   81.43    --  104.50 -30.00 150.00   61
 10  \w     33.00  98.00   1.00   81.43    --  104.50 -45.00   0.00   65
 11  \w     16.00 113.00   1.00   81.43    --   43.08  57.00 120.00   97
 12  \w      2.00  98.00   1.00   81.43    --   43.08-125.00-150.00   96
 13  \w     16.00 113.00   1.00   81.43    --   43.08  57.00-150.00   97
 14  \w     77.00 102.00   1.00   81.43    --  104.50  61.00 150.00   25
;
_diffrn_measurement_device '\k-geometry diffractometer'
_diffrn_measurement_device_type 'SuperNova, Titan S2'
_diffrn_measurement_method '\w scans'
_diffrn_measurement_specimen_support 'MiTeGen micromount'
_diffrn_orient_matrix_type 'CrysAlisPro convention (1999,Acta A55,543-557)'
_diffrn_orient_matrix_UB_11 -0.0250346000
_diffrn_orient_matrix_UB_12 0.0329989000
_diffrn_orient_matrix_UB_13 0.0210256000
_diffrn_orient_matrix_UB_21 0.0174408000
_diffrn_orient_matrix_UB_22 -0.0150349000
_diffrn_orient_matrix_UB_23 0.0525177000
_diffrn_orient_matrix_UB_31 0.0089955000
_diffrn_orient_matrix_UB_32 0.1224098000
_diffrn_orient_matrix_UB_33 0.0008209000
_diffrn_radiation_collimation 'focusing mirrors'
_diffrn_radiation_monochromator mirror
_diffrn_radiation_probe x-ray
_diffrn_radiation_type CuK\a
_diffrn_radiation_wavelength 1.54184
_diffrn_radiation_wavelength_determination fundamental
_diffrn_radiation_xray_symbol K-L~2,3~
_diffrn_reflns_av_R_equivalents 0.1578
_diffrn_reflns_av_unetI/netI 0.1099
_diffrn_reflns_Laue_measured_fraction_full 0.997
_diffrn_reflns_Laue_measured_fraction_max 0.997
_diffrn_reflns_limit_h_max 58
_diffrn_reflns_limit_h_min -56
_diffrn_reflns_limit_k_max 14
_diffrn_reflns_limit_k_min -10
_diffrn_reflns_limit_l_max 32
_diffrn_reflns_limit_l_min -32
_diffrn_reflns_number 50074
_diffrn_reflns_point_group_measured_fraction_full 0.997
_diffrn_reflns_point_group_measured_fraction_max 0.997
_diffrn_reflns_theta_full 65.088
_diffrn_reflns_theta_max 65.088
_diffrn_reflns_theta_min 3.358
_diffrn_source 'microfocus sealed tube'
_diffrn_source_current 0.8
_diffrn_source_power 0.04
_diffrn_source_target Cu
_diffrn_source_type 'Agilent Diffraction microfocus tube'
_diffrn_source_voltage 50
_exptl_absorpt_coefficient_mu 4.092
_exptl_absorpt_correction_T_max 0.894
_exptl_absorpt_correction_T_min 0.506
_exptl_absorpt_correction_type gaussian
_exptl_absorpt_process_details
;
CrysAlisPro 1.171.38.43 (Rigaku Oxford Diffraction, 2015)
Numerical absorption correction based on gaussian integration over
            a multifaceted crystal model
Empirical absorption correction using spherical harmonics,
 implemented in SCALE3 ABSPACK scaling algorithm.
;
_exptl_crystal_colour 'clear colourless'
_exptl_crystal_colour_lustre clear
_exptl_crystal_colour_primary colourless
_exptl_crystal_density_diffrn 1.359
_exptl_crystal_description plank
_exptl_crystal_F_000 6951
_exptl_crystal_size_max 0.165
_exptl_crystal_size_mid 0.034
_exptl_crystal_size_min 0.014
_refine_diff_density_max 1.454
_refine_diff_density_min -0.943
_refine_diff_density_rms 0.110
_refine_ls_extinction_method none
_refine_ls_goodness_of_fit_ref 1.291
_refine_ls_hydrogen_treatment constr
_refine_ls_matrix_type full
_refine_ls_number_parameters 958
_refine_ls_number_reflns 13868
_refine_ls_number_restraints 1
_refine_ls_restrained_S_all 1.291
_refine_ls_R_factor_all 0.1289
_refine_ls_R_factor_gt 0.0963
_refine_ls_shift/su_max 0.000
_refine_ls_shift/su_mean 0.000
_refine_ls_structure_factor_coef Fsqd
_refine_ls_weighting_details 'w=1/[\s^2^(Fo^2^)+(0.1000P)^2^] where P=(Fo^2^+2Fc^2^)/3'
_refine_ls_weighting_scheme calc
_refine_ls_wR_factor_gt 0.2450
_refine_ls_wR_factor_ref 0.2799
_reflns_Friedel_coverage 0.000
_reflns_number_gt 9058
_reflns_number_total 13868
_reflns_threshold_expression 'I > 2\s(I)'
_cod_data_source_file c8dt04096f2.cif
_cod_data_source_block opellg
_cod_depositor_comments 'Adding full bibliography for 7047987--7047996.cif.'
_cod_original_cell_volume 16310.8(16)
_cod_database_code 7047987
_nottingham_internal_coll_name OPELLG
_nottingham_internal_coll_number 16853
_nottingham_internal_coll_client PEL/NRC
_nottingham_internal_coll_type custom
_nottingham_internal_coll_frame_method '\w scans'
_nottingham_internal_coll_frame_time '30.00, 81.43'
_nottingham_internal_coll_frame_width 1.00
_nottingham_internal_coll_user pcxpl
_nottingham_internal_coll_date 03/02/2017
_nottingham_internal_coll_location NOTTS
_nottingham_internal_coll_instrument 'GVB, PL13110001'
_nottingham_internal_process_date 07/02/2017
_nottingham_internal_process_user pczcrp
_nottingham_internal_solution_date 07/02/2017
_nottingham_internal_solution_user pczcrp
_nottingham_internal_refinement_date 07/02/2017
_nottingham_internal_refinement_user pczcrp
_nottingham_internal_self_archive_date 07/02/2017
_shelx_shelxl_version_number 2016/6
_chemical_oxdiff_formula C78H90N4O10Br2Cl9
_chemical_oxdiff_usercomment 'OPELLG #16853 GVB-1294 in fomblin on a micromount for PEL/NRC'
_shelx_space_group_comment
;
The symmetry employed for this shelxl refinement is uniquely defined
by the following loop, which should always be used as a source of
symmetry information in preference to the above space-group names.
They are only intended as comments.
;
_reflns_odcompleteness_completeness 99.75
_reflns_odcompleteness_iscentric 1
_reflns_odcompleteness_theta 64.99
_olex2_refinement_description
;
1. Fixed Uiso
 At 1.2 times of:
  All C(H) groups, All C(H,H) groups
 At 1.5 times of:
  All C(H,H,H) groups
2. Others
 1*[Sof(Br1)]+1*[Sof(Br2)]+1*[Sof(Cl1)]=1.5 with esd of 0.001
3.a Ternary CH refined with riding coordinates:
 C1C(H1C), C2C(H2C), C3C(H3C)
3.b Secondary CH2 refined with riding coordinates:
 C7A(H7AA,H7AB), C14A(H14A,H14B), C21A(H21A,H21B), C28A(H28A,H28B), C35A(H35A,
 H35B), C10B(H10A,H10B), C14B(H14C,H14D), C15B(H15A,H15B), C16B(H16B,H16C),
 C17B(H17A,H17B), C21B(H21C,H21D)
3.c Aromatic/amide H refined with riding coordinates:
 C2A(H2A), C5A(H5A), C9A(H9A), C12A(H12A), C16A(H16A), C19A(H19A), C23A(H23A),
 C26A(H26A), C30A(H30A), C33A(H33A), C3B(H3B), C5B(H5B), C11B(H11B), C12B(H12B),
  C13B(H13B), C18B(H18B), C19B(H19B), C20B(H20B), C24B(H24B), C26B(H26B)
3.d Idealised Me refined as rotating group:
 C36A(H36A,H36B,H36C), C37A(H37A,H37B,H37C), C38A(H38A,H38B,H38C), C39A(H39A,
 H39B,H39C), C40A(H40A,H40B,H40C), C41A(H41A,H41B,H41C), C42A(H42A,H42B,H42C),
 C43A(H43A,H43B,H43C), C44A(H44A,H44B,H44C), C45A(H45A,H45B,H45C), C7B(H7BA,
 H7BB,H7BC), C8B(H8BA,H8BB,H8BC), C9B(H9BA,H9BB,H9BC), C28B(H28C,H28D,H28E),
 C29B(H29A,H29B,H29C), C30B(H30B,H30C,H30D)
;
_olex2_exptl_crystal_mounting_method 'in fomblin film on a micromount'
_olex2_submission_special_instructions 'No special instructions were received'
_oxdiff_exptl_absorpt_empirical_details
;
Empirical correction (ABSPACK) includes:
- Absorption correction using spherical harmonics
- Frame scaling
;
_oxdiff_exptl_absorpt_empirical_full_max 1.671
_oxdiff_exptl_absorpt_empirical_full_min 0.596

loop_
_space_group_symop_operation_xyz
'x, y, z'
'-x, y, -z+1/2'
'x+1/2, y+1/2, z'
'-x+1/2, y+1/2, -z+1/2'
'-x, -y, -z'
'x, -y, z-1/2'
'-x+1/2, -y+1/2, -z'
'x+1/2, -y+1/2, z-1/2'

loop_
_atom_site_label
_atom_site_type_symbol
_atom_site_fract_x
_atom_site_fract_y
_atom_site_fract_z
_atom_site_U_iso_or_equiv
_atom_site_adp_type
_atom_site_occupancy
_atom_site_site_symmetry_order
_atom_site_calc_flag
_atom_site_refinement_flags_posn
_atom_site_refinement_flags_adp
_atom_site_refinement_flags_occupancy
O1A O 0.32935(8) 1.1478(3) 0.36673(18) 0.0524(11) Uani 1 1 d . . .
O2A O 0.42520(7) 1.1338(3) 0.29532(12) 0.0330(8) Uani 1 1 d . . .
O3A O 0.42540(7) 1.1792(3) 0.48716(13) 0.0335(8) Uani 1 1 d . . .
O4A O 0.48976(7) 0.8800(3) 0.41150(13) 0.0331(8) Uani 1 1 d . . .
O5A O 0.44796(7) 0.8135(3) 0.56800(14) 0.0367(8) Uani 1 1 d . . .
O6A O 0.44987(6) 0.4879(2) 0.43066(12) 0.0292(7) Uani 1 1 d . . .
O7A O 0.36111(7) 0.5627(3) 0.51444(14) 0.0418(9) Uani 1 1 d . . .
O8A O 0.35528(7) 0.5006(3) 0.31664(13) 0.0377(8) Uani 1 1 d . . .
O9A O 0.28550(8) 0.7917(3) 0.37671(15) 0.0448(9) Uani 1 1 d . . .
O10A O 0.35115(8) 0.8698(3) 0.24359(16) 0.0501(10) Uani 1 1 d . . .
C1A C 0.35189(10) 1.1026(4) 0.3028(2) 0.0390(13) Uani 1 1 d . . .
C2A C 0.37571(11) 1.1001(4) 0.2834(2) 0.0362(12) Uani 1 1 d . . .
H2A H 0.374689 1.072694 0.251183 0.043 Uiso 1 1 calc R . .
C3A C 0.40097(10) 1.1379(4) 0.31141(19) 0.0304(11) Uani 1 1 d . . .
C4A C 0.40274(10) 1.1773(4) 0.35873(19) 0.0299(11) Uani 1 1 d . . .
C5A C 0.37872(10) 1.1833(4) 0.3768(2) 0.0323(11) Uani 1 1 d . . .
H5A H 0.379638 1.213553 0.408533 0.039 Uiso 1 1 calc R . .
C6A C 0.35354(11) 1.1464(4) 0.3497(2) 0.0383(13) Uani 1 1 d . . .
C7A C 0.42998(10) 1.2118(4) 0.39015(19) 0.0298(11) Uani 1 1 d . . .
H7AA H 0.427009 1.273014 0.412048 0.036 Uiso 1 1 calc R . .
H7AB H 0.442061 1.239654 0.368891 0.036 Uiso 1 1 calc R . .
C8A C 0.44410(9) 1.1167(4) 0.42080(18) 0.0256(10) Uani 1 1 d . . .
C9A C 0.45980(9) 1.0430(4) 0.40210(18) 0.0271(10) Uani 1 1 d . . .
H9A H 0.461917 1.052517 0.369329 0.032 Uiso 1 1 calc R . .
C10A C 0.47300(9) 0.9532(4) 0.42965(18) 0.0253(10) Uani 1 1 d . . .
C11A C 0.46989(8) 0.9367(3) 0.47705(18) 0.0236(10) Uani 1 1 d . . .
C12A C 0.45366(9) 1.0119(4) 0.49596(17) 0.0251(10) Uani 1 1 d . . .
H12A H 0.451198 1.001741 0.528487 0.030 Uiso 1 1 calc R . .
C13A C 0.44093(9) 1.1014(4) 0.46867(19) 0.0277(10) Uani 1 1 d . . .
C14A C 0.48417(9) 0.8413(3) 0.50757(17) 0.0243(10) Uani 1 1 d . . .
H14A H 0.489781 0.864809 0.542305 0.029 Uiso 1 1 calc R . .
H14B H 0.501066 0.821274 0.496159 0.029 Uiso 1 1 calc R . .
C15A C 0.46563(9) 0.7404(3) 0.50411(17) 0.0223(9) Uani 1 1 d . . .
C16A C 0.46621(9) 0.6576(4) 0.47036(18) 0.0249(10) Uani 1 1 d . . .
H16A H 0.479085 0.661977 0.449762 0.030 Uiso 1 1 calc R . .
C17A C 0.44826(9) 0.5674(4) 0.46586(17) 0.0237(10) Uani 1 1 d . . .
C18A C 0.42867(9) 0.5587(4) 0.49459(18) 0.0251(10) Uani 1 1 d . . .
C19A C 0.42842(9) 0.6416(4) 0.52872(18) 0.0277(10) Uani 1 1 d . . .
H19A H 0.415375 0.637289 0.548997 0.033 Uiso 1 1 calc R . .
C20A C 0.44643(10) 0.7306(4) 0.53450(18) 0.0276(10) Uani 1 1 d . . .
C21A C 0.40762(9) 0.4657(4) 0.48806(19) 0.0297(11) Uani 1 1 d . . .
H21A H 0.402778 0.449388 0.519911 0.036 Uiso 1 1 calc R . .
H21B H 0.415646 0.397819 0.476913 0.036 Uiso 1 1 calc R . .
C22A C 0.38175(9) 0.4985(4) 0.45053(19) 0.0285(11) Uani 1 1 d . . .
C23A C 0.38034(9) 0.4821(4) 0.40092(19) 0.0292(11) Uani 1 1 d . . .
H23A H 0.395389 0.448311 0.390535 0.035 Uiso 1 1 calc R . .
C24A C 0.35715(10) 0.5145(4) 0.36620(18) 0.0299(11) Uani 1 1 d . . .
C25A C 0.33484(9) 0.5630(4) 0.3804(2) 0.0317(11) Uani 1 1 d . . .
C26A C 0.33570(10) 0.5772(4) 0.4299(2) 0.0310(11) Uani 1 1 d . . .
H26A H 0.320328 0.608432 0.440159 0.037 Uiso 1 1 calc R . .
C27A C 0.35882(10) 0.5460(4) 0.4643(2) 0.0337(11) Uani 1 1 d . . .
C28A C 0.30948(10) 0.6042(4) 0.3424(2) 0.0359(12) Uani 1 1 d . . .
H28A H 0.306133 0.554498 0.313500 0.043 Uiso 1 1 calc R . .
H28B H 0.293017 0.601636 0.356993 0.043 Uiso 1 1 calc R . .
C29A C 0.31369(10) 0.7216(4) 0.3262(2) 0.0349(12) Uani 1 1 d . . .
C30A C 0.33043(10) 0.7413(4) 0.2921(2) 0.0374(12) Uani 1 1 d . . .
H30A H 0.339281 0.680621 0.280185 0.045 Uiso 1 1 calc R . .
C31A C 0.33416(10) 0.8465(4) 0.2758(2) 0.0386(13) Uani 1 1 d . . .
C32A C 0.32096(10) 0.9368(4) 0.2912(2) 0.0391(13) Uani 1 1 d . . .
C33A C 0.30426(10) 0.9191(4) 0.3245(2) 0.0398(13) Uani 1 1 d . . .
H33A H 0.295006 0.980284 0.335033 0.048 Uiso 1 1 calc R . .
C34A C 0.30073(9) 0.8138(4) 0.3427(2) 0.0369(12) Uani 1 1 d . . .
C35A C 0.32520(10) 1.0530(4) 0.2735(2) 0.0412(13) Uani 1 1 d . . .
H35A H 0.309473 1.100478 0.277033 0.049 Uiso 1 1 calc R . .
H35B H 0.325795 1.050730 0.238305 0.049 Uiso 1 1 calc R . .
C36A C 0.32594(16) 1.2276(7) 0.3997(4) 0.092(3) Uani 1 1 d . . .
H36A H 0.332434 1.299017 0.389885 0.139 Uiso 1 1 calc GR . .
H36B H 0.336599 1.207644 0.432446 0.139 Uiso 1 1 calc GR . .
H36C H 0.306352 1.233294 0.400503 0.139 Uiso 1 1 calc GR . .
C37A C 0.42359(12) 1.1067(5) 0.2454(2) 0.0433(13) Uani 1 1 d . . .
H37A H 0.412849 1.163433 0.224380 0.065 Uiso 1 1 calc GR . .
H37B H 0.414585 1.034440 0.238134 0.065 Uiso 1 1 calc GR . .
H37C H 0.442238 1.103364 0.239092 0.065 Uiso 1 1 calc GR . .
C38A C 0.43022(13) 1.1878(5) 0.5395(2) 0.0475(15) Uani 1 1 d . . .
H38A H 0.422753 1.258244 0.548378 0.071 Uiso 1 1 calc GR . .
H38B H 0.450111 1.185021 0.553471 0.071 Uiso 1 1 calc GR . .
H38C H 0.421103 1.126179 0.552446 0.071 Uiso 1 1 calc GR . .
C39A C 0.50462(12) 0.9249(4) 0.3780(2) 0.0379(12) Uani 1 1 d . . .
H39A H 0.491903 0.939417 0.346522 0.057 Uiso 1 1 calc GR . .
H39B H 0.518771 0.872035 0.373216 0.057 Uiso 1 1 calc GR . .
H39C H 0.513451 0.994420 0.391275 0.057 Uiso 1 1 calc GR . .
C40A C 0.42876(12) 0.8088(5) 0.5987(2) 0.0466(14) Uani 1 1 d . . .
H40A H 0.409959 0.808981 0.578492 0.070 Uiso 1 1 calc GR . .
H40B H 0.431292 0.873377 0.620574 0.070 Uiso 1 1 calc GR . .
H40C H 0.431755 0.740823 0.618402 0.070 Uiso 1 1 calc GR . .
C41A C 0.47293(10) 0.4145(4) 0.4459(2) 0.0337(11) Uani 1 1 d . . .
H41A H 0.473198 0.360049 0.419898 0.051 Uiso 1 1 calc GR . .
H41B H 0.471209 0.375839 0.475953 0.051 Uiso 1 1 calc GR . .
H41C H 0.490100 0.457353 0.452128 0.051 Uiso 1 1 calc GR . .
C42A C 0.33580(12) 0.5608(5) 0.5310(2) 0.0459(14) Uani 1 1 d . . .
H42A H 0.324567 0.625100 0.517689 0.069 Uiso 1 1 calc GR . .
H42B H 0.339816 0.563378 0.566923 0.069 Uiso 1 1 calc GR . .
H42C H 0.325690 0.492542 0.519608 0.069 Uiso 1 1 calc GR . .
C43A C 0.37691(13) 0.4455(5) 0.3008(2) 0.0509(15) Uani 1 1 d . . .
H43A H 0.371953 0.436010 0.265118 0.076 Uiso 1 1 calc GR . .
H43B H 0.379930 0.372644 0.316656 0.076 Uiso 1 1 calc GR . .
H43C H 0.393843 0.489577 0.309789 0.076 Uiso 1 1 calc GR . .
C44A C 0.26911(11) 0.8820(5) 0.3897(3) 0.0510(15) Uani 1 1 d . . .
H44A H 0.257449 0.913017 0.359805 0.076 Uiso 1 1 calc GR . .
H44B H 0.281391 0.939796 0.406878 0.076 Uiso 1 1 calc GR . .
H44C H 0.257436 0.854040 0.411164 0.076 Uiso 1 1 calc GR . .
C45A C 0.36555(15) 0.7793(5) 0.2279(3) 0.0606(18) Uani 1 1 d . . .
H45A H 0.352472 0.732338 0.205294 0.091 Uiso 1 1 calc GR . .
H45B H 0.374588 0.735455 0.256456 0.091 Uiso 1 1 calc GR . .
H45C H 0.379506 0.807765 0.211055 0.091 Uiso 1 1 calc GR . .
N00L N 0.42175(8) 0.7695(3) 0.35257(16) 0.0292(9) Uani 1 1 d . . .
N00N N 0.45409(8) 0.7368(3) 0.31379(15) 0.0300(9) Uani 1 1 d . . .
N00Q N 0.33374(9) 0.9161(4) 0.56333(16) 0.0351(10) Uani 1 1 d . . .
N00R N 0.34878(8) 0.9236(3) 0.49663(16) 0.0342(10) Uani 1 1 d . . .
C1B C 0.32492(10) 0.8275(5) 0.6387(2) 0.0377(12) Uani 1 1 d . . .
C2B C 0.34386(11) 0.7410(5) 0.6464(2) 0.0423(13) Uani 1 1 d . . .
C3B C 0.33759(12) 0.6444(5) 0.6678(2) 0.0470(14) Uani 1 1 d . . .
H3B H 0.350670 0.585682 0.673047 0.056 Uiso 1 1 calc R . .
C4B C 0.31276(12) 0.6302(5) 0.6820(2) 0.0488(15) Uani 1 1 d . . .
C5B C 0.29463(12) 0.7179(5) 0.6759(2) 0.0503(15) Uani 1 1 d . . .
H5B H 0.278186 0.711720 0.687882 0.060 Uiso 1 1 calc R . .
C6B C 0.29976(12) 0.8168(5) 0.6524(2) 0.0463(14) Uani 1 1 d . . .
C7B C 0.37141(11) 0.7498(5) 0.6312(2) 0.0478(15) Uani 1 1 d . . .
H7BA H 0.368656 0.736675 0.595848 0.072 Uiso 1 1 calc GR . .
H7BB H 0.384190 0.694329 0.649063 0.072 Uiso 1 1 calc GR . .
H7BC H 0.379117 0.824102 0.639035 0.072 Uiso 1 1 calc GR . .
C8B C 0.30646(15) 0.5207(6) 0.7038(3) 0.068(2) Uani 1 1 d . . .
H8BA H 0.310558 0.526458 0.739698 0.102 Uiso 1 1 calc GR . .
H8BB H 0.317835 0.462190 0.693979 0.102 Uiso 1 1 calc GR . .
H8BC H 0.286899 0.502650 0.691836 0.102 Uiso 1 1 calc GR . .
C9B C 0.27772(13) 0.9066(6) 0.6426(3) 0.0623(19) Uani 1 1 d . . .
H9BA H 0.285725 0.977139 0.656173 0.093 Uiso 1 1 calc GR . .
H9BB H 0.262530 0.886137 0.658092 0.093 Uiso 1 1 calc GR . .
H9BC H 0.270709 0.914347 0.607071 0.093 Uiso 1 1 calc GR . .
C10B C 0.33147(12) 0.9359(5) 0.6151(2) 0.0408(13) Uani 1 1 d . . .
H10A H 0.316684 0.990628 0.615595 0.049 Uiso 1 1 calc R . .
H10B H 0.349049 0.966731 0.634078 0.049 Uiso 1 1 calc R . .
C11B C 0.35380(10) 0.9556(4) 0.5428(2) 0.0338(11) Uani 1 1 d . . .
H11B H 0.369037 0.999361 0.558807 0.041 Uiso 1 1 calc R . .
C12B C 0.31553(10) 0.8580(4) 0.5291(2) 0.0376(12) Uani 1 1 d . . .
H12B H 0.299343 0.821639 0.533814 0.045 Uiso 1 1 calc R . .
C13B C 0.32471(10) 0.8617(4) 0.4874(2) 0.0395(13) Uani 1 1 d . . .
H13B H 0.316252 0.828056 0.457059 0.047 Uiso 1 1 calc R . .
C14B C 0.36615(12) 0.9471(4) 0.4612(2) 0.0435(13) Uani 1 1 d . . .
H14C H 0.381981 0.993700 0.477190 0.052 Uiso 1 1 calc R . .
H14D H 0.355245 0.989109 0.433121 0.052 Uiso 1 1 calc R . .
C15B C 0.37667(10) 0.8424(4) 0.44280(19) 0.0321(11) Uani 1 1 d . . .
H15A H 0.360762 0.795339 0.427607 0.039 Uiso 1 1 calc R . .
H15B H 0.387745 0.801214 0.471004 0.039 Uiso 1 1 calc R . .
C16B C 0.39439(10) 0.8632(4) 0.4052(2) 0.0334(11) Uani 1 1 d . . .
H16B H 0.383996 0.909481 0.378101 0.040 Uiso 1 1 calc R . .
H16C H 0.411305 0.903944 0.421024 0.040 Uiso 1 1 calc R . .
C17B C 0.40219(10) 0.7560(4) 0.3849(2) 0.0310(11) Uani 1 1 d . . .
H17A H 0.410537 0.706653 0.412551 0.037 Uiso 1 1 calc R . .
H17B H 0.385273 0.719412 0.366279 0.037 Uiso 1 1 calc R . .
C18B C 0.44113(9) 0.6975(4) 0.34665(18) 0.0261(10) Uani 1 1 d . . .
H18B H 0.444981 0.628799 0.363429 0.031 Uiso 1 1 calc R . .
C19B C 0.42262(12) 0.8591(4) 0.3220(2) 0.0403(13) Uani 1 1 d . . .
H19B H 0.411087 0.922798 0.318419 0.048 Uiso 1 1 calc R . .
C20B C 0.44301(11) 0.8387(4) 0.2982(2) 0.0379(12) Uani 1 1 d . . .
H20B H 0.448685 0.885826 0.274980 0.046 Uiso 1 1 calc R . .
C21B C 0.47809(11) 0.6885(4) 0.2970(2) 0.0351(12) Uani 1 1 d . . .
H21C H 0.495093 0.727155 0.313975 0.042 Uiso 1 1 calc R . .
H21D H 0.475711 0.702110 0.261370 0.042 Uiso 1 1 calc R . .
C22B C 0.48174(10) 0.5651(4) 0.30651(19) 0.0303(11) Uani 1 1 d . . .
C23B C 0.50300(10) 0.5285(4) 0.3447(2) 0.0333(11) Uani 1 1 d . . .
C24B C 0.50768(10) 0.4136(4) 0.3495(2) 0.0327(11) Uani 1 1 d . . .
H24B H 0.522100 0.386846 0.375054 0.039 Uiso 1 1 calc R . .
C25B C 0.49181(10) 0.3390(4) 0.3180(2) 0.0345(12) Uani 1 1 d . . .
C26B C 0.47053(11) 0.3773(4) 0.2824(2) 0.0339(11) Uani 1 1 d . . .
H26B H 0.459131 0.325864 0.261444 0.041 Uiso 1 1 calc R . .
C27B C 0.46516(10) 0.4905(4) 0.27615(19) 0.0322(11) Uani 1 1 d . . .
C28B C 0.52091(11) 0.6061(4) 0.3795(2) 0.0389(12) Uani 1 1 d . . .
H28C H 0.533724 0.643625 0.362691 0.058 Uiso 1 1 calc GR . .
H28D H 0.531389 0.564264 0.407557 0.058 Uiso 1 1 calc GR . .
H28E H 0.509350 0.661405 0.391145 0.058 Uiso 1 1 calc GR . .
C29B C 0.49825(13) 0.2161(4) 0.3234(2) 0.0472(14) Uani 1 1 d . . .
H29A H 0.481219 0.173417 0.312515 0.071 Uiso 1 1 calc GR . .
H29B H 0.506268 0.199176 0.357928 0.071 Uiso 1 1 calc GR . .
H29C H 0.511433 0.196309 0.303314 0.071 Uiso 1 1 calc GR . .
C30B C 0.44211(11) 0.5304(5) 0.2340(2) 0.0457(14) Uani 1 1 d . . .
H30B H 0.427791 0.567433 0.247414 0.068 Uiso 1 1 calc GR . .
H30C H 0.434069 0.466803 0.214107 0.068 Uiso 1 1 calc GR . .
H30D H 0.449687 0.582688 0.213503 0.068 Uiso 1 1 calc GR . .
Cl1C Cl 0.38408(4) 0.61340(15) 0.11744(8) 0.0762(6) Uani 1 1 d . . .
Cl2C Cl 0.32999(4) 0.7143(3) 0.10535(11) 0.1123(9) Uani 1 1 d . . .
Cl3C Cl 0.35938(4) 0.73092(15) 0.02877(8) 0.0741(5) Uani 1 1 d . . .
C1C C 0.36296(14) 0.7251(6) 0.0925(3) 0.0634(19) Uani 1 1 d . . .
H1C H 0.371718 0.795533 0.107221 0.076 Uiso 1 1 calc R . .
Cl4C Cl 0.27318(8) 0.7633(2) 0.15911(11) 0.1347(13) Uani 1 1 d . . .
Cl5C Cl 0.25053(3) 0.65611(14) 0.23408(9) 0.0719(6) Uani 1 1 d . . .
Cl6C Cl 0.23898(5) 0.88626(18) 0.20892(13) 0.1086(10) Uani 1 1 d . . .
C2C C 0.26326(13) 0.7779(5) 0.2136(3) 0.0582(17) Uani 1 1 d . . .
H2C H 0.279936 0.800228 0.238854 0.070 Uiso 1 1 calc R . .
Cl7C Cl 0.21959(5) 0.3919(2) 0.48355(14) 0.1209(12) Uani 1 1 d . . .
Cl8C Cl 0.26947(6) 0.4327(2) 0.55705(11) 0.1134(9) Uani 1 1 d . . .
Cl9C Cl 0.27200(5) 0.4200(2) 0.45486(11) 0.1102(9) Uani 1 1 d . . .
C3C C 0.25213(17) 0.4613(8) 0.4984(4) 0.099(3) Uani 1 1 d . . .
H3C H 0.248841 0.543021 0.495326 0.119 Uiso 1 1 calc R . .
Br2 Br 0.39987(2) 0.94190(10) 0.13903(5) 0.0425(5) Uani 0.473(3) 1 d . . .
Cl1 Cl 0.54640(7) 0.8052(3) 0.31297(15) 0.1158(12) Uani 0.780(3) 1 d . . .
Br1 Br 0.500000 0.95855(14) 0.250000 0.0438(7) Uani 0.490(4) 2 d S T P
Cl2 Cl 0.250000 0.750000 0.500000 0.0649(7) Uani 1 2 d S T P

loop_
_atom_site_aniso_label
_atom_site_aniso_U_11
_atom_site_aniso_U_22
_atom_site_aniso_U_33
_atom_site_aniso_U_23
_atom_site_aniso_U_13
_atom_site_aniso_U_12
O1A 0.041(2) 0.038(2) 0.080(3) -0.008(2) 0.018(2) -0.0046(17)
O2A 0.0399(18) 0.0294(18) 0.0267(18) -0.0024(15) 0.0007(15) -0.0042(14)
O3A 0.0417(18) 0.0276(18) 0.0325(19) 0.0044(15) 0.0110(15) 0.0138(14)
O4A 0.0485(19) 0.0177(17) 0.0340(19) -0.0031(14) 0.0111(16) 0.0060(14)
O5A 0.053(2) 0.0232(18) 0.037(2) -0.0058(15) 0.0156(17) 0.0010(15)
O6A 0.0349(16) 0.0189(16) 0.0296(18) -0.0065(14) -0.0020(14) 0.0012(13)
O7A 0.047(2) 0.043(2) 0.035(2) -0.0022(17) 0.0095(17) -0.0038(16)
O8A 0.0459(19) 0.033(2) 0.033(2) 0.0002(16) 0.0056(16) 0.0053(15)
O9A 0.049(2) 0.034(2) 0.052(2) -0.0044(18) 0.0136(19) -0.0052(16)
O10A 0.062(2) 0.041(2) 0.051(3) 0.003(2) 0.019(2) -0.0131(19)
C1A 0.036(3) 0.020(3) 0.052(4) 0.011(2) -0.010(2) -0.003(2)
C2A 0.049(3) 0.018(3) 0.035(3) 0.005(2) -0.006(2) -0.001(2)
C3A 0.038(3) 0.019(2) 0.031(3) 0.006(2) 0.000(2) 0.0021(19)
C4A 0.039(3) 0.010(2) 0.035(3) 0.005(2) -0.004(2) 0.0018(18)
C5A 0.040(3) 0.013(2) 0.041(3) 0.000(2) 0.003(2) 0.0004(19)
C6A 0.039(3) 0.021(3) 0.052(3) 0.009(2) 0.005(2) 0.004(2)
C7A 0.038(2) 0.019(2) 0.030(3) -0.003(2) 0.002(2) -0.0060(19)
C8A 0.026(2) 0.017(2) 0.029(3) 0.0020(19) -0.0040(19) -0.0047(17)
C9A 0.039(2) 0.014(2) 0.026(2) -0.0049(19) 0.003(2) -0.0068(19)
C10A 0.032(2) 0.014(2) 0.030(3) -0.0030(19) 0.007(2) -0.0027(18)
C11A 0.022(2) 0.010(2) 0.036(3) -0.0027(19) -0.0019(19) -0.0050(16)
C12A 0.032(2) 0.017(2) 0.026(2) 0.0011(19) 0.0039(19) -0.0034(18)
C13A 0.029(2) 0.019(2) 0.033(3) -0.001(2) 0.002(2) -0.0032(18)
C14A 0.030(2) 0.015(2) 0.024(2) -0.0013(18) -0.0009(19) -0.0010(18)
C15A 0.028(2) 0.016(2) 0.022(2) 0.0057(18) 0.0030(18) 0.0031(17)
C16A 0.029(2) 0.016(2) 0.028(2) 0.0007(19) 0.0042(19) 0.0019(18)
C17A 0.029(2) 0.015(2) 0.024(2) -0.0014(18) -0.0017(18) 0.0007(17)
C18A 0.026(2) 0.017(2) 0.031(3) 0.0106(19) 0.0043(19) 0.0010(17)
C19A 0.031(2) 0.025(2) 0.028(3) 0.007(2) 0.009(2) 0.0017(19)
C20A 0.040(2) 0.014(2) 0.027(2) -0.0028(19) 0.006(2) 0.0057(19)
C21A 0.032(2) 0.021(2) 0.035(3) 0.005(2) 0.004(2) -0.0042(19)
C22A 0.031(2) 0.014(2) 0.038(3) 0.003(2) 0.001(2) -0.0075(18)
C23A 0.031(2) 0.018(2) 0.038(3) 0.002(2) 0.004(2) -0.0051(18)
C24A 0.041(3) 0.020(2) 0.029(3) 0.003(2) 0.006(2) -0.007(2)
C25A 0.030(2) 0.018(2) 0.045(3) 0.002(2) 0.003(2) -0.0062(18)
C26A 0.030(2) 0.024(2) 0.039(3) 0.002(2) 0.008(2) -0.0033(19)
C27A 0.040(3) 0.027(3) 0.036(3) -0.001(2) 0.012(2) -0.006(2)
C28A 0.033(2) 0.027(3) 0.045(3) 0.008(2) 0.002(2) -0.003(2)
C29A 0.034(2) 0.023(3) 0.043(3) 0.001(2) -0.002(2) -0.006(2)
C30A 0.037(3) 0.029(3) 0.042(3) -0.002(2) 0.000(2) -0.005(2)
C31A 0.037(3) 0.035(3) 0.038(3) 0.005(2) -0.003(2) -0.007(2)
C32A 0.034(3) 0.026(3) 0.051(3) 0.004(2) -0.004(2) -0.005(2)
C33A 0.031(2) 0.027(3) 0.053(4) -0.004(3) -0.008(2) 0.003(2)
C34A 0.025(2) 0.037(3) 0.045(3) -0.001(3) -0.001(2) -0.008(2)
C35A 0.039(3) 0.027(3) 0.050(4) 0.011(2) -0.006(3) -0.001(2)
C36A 0.070(5) 0.077(5) 0.147(9) -0.056(6) 0.062(5) -0.014(4)
C37A 0.053(3) 0.047(3) 0.028(3) -0.003(3) 0.005(3) -0.005(3)
C38A 0.069(4) 0.038(3) 0.041(3) 0.006(3) 0.025(3) 0.022(3)
C39A 0.058(3) 0.026(3) 0.031(3) 0.000(2) 0.014(3) 0.003(2)
C40A 0.058(3) 0.036(3) 0.054(4) -0.009(3) 0.029(3) 0.002(3)
C41A 0.036(2) 0.025(3) 0.037(3) -0.009(2) 0.002(2) 0.005(2)
C42A 0.056(3) 0.045(3) 0.041(3) 0.003(3) 0.021(3) 0.010(3)
C43A 0.071(4) 0.047(4) 0.035(3) 0.003(3) 0.011(3) 0.017(3)
C44A 0.037(3) 0.051(4) 0.065(4) -0.007(3) 0.010(3) 0.004(3)
C45A 0.076(4) 0.048(4) 0.068(5) -0.006(3) 0.038(4) -0.019(3)
N00L 0.035(2) 0.019(2) 0.033(2) 0.0010(17) 0.0078(17) 0.0010(16)
N00N 0.042(2) 0.017(2) 0.031(2) 0.0034(17) 0.0100(18) 0.0056(17)
N00Q 0.042(2) 0.033(2) 0.032(2) -0.0019(19) 0.0105(19) -0.0019(18)
N00R 0.040(2) 0.031(2) 0.034(2) -0.0001(19) 0.0120(19) -0.0025(18)
C1B 0.042(3) 0.041(3) 0.032(3) -0.007(2) 0.012(2) -0.011(2)
C2B 0.040(3) 0.052(4) 0.034(3) -0.002(3) 0.007(2) -0.009(3)
C3B 0.047(3) 0.045(3) 0.048(4) 0.001(3) 0.008(3) -0.008(3)
C4B 0.056(3) 0.049(4) 0.040(3) 0.005(3) 0.008(3) -0.008(3)
C5B 0.049(3) 0.058(4) 0.052(4) -0.004(3) 0.027(3) -0.014(3)
C6B 0.050(3) 0.047(3) 0.043(3) -0.011(3) 0.014(3) -0.013(3)
C7B 0.038(3) 0.049(4) 0.056(4) 0.002(3) 0.009(3) -0.001(2)
C8B 0.073(4) 0.057(4) 0.076(5) 0.021(4) 0.022(4) -0.004(3)
C9B 0.056(4) 0.069(5) 0.073(5) 0.001(4) 0.040(4) 0.002(3)
C10B 0.051(3) 0.043(3) 0.030(3) -0.004(2) 0.012(2) -0.008(2)
C11B 0.041(3) 0.026(3) 0.035(3) -0.006(2) 0.008(2) -0.008(2)
C12B 0.030(2) 0.034(3) 0.049(3) -0.007(3) 0.007(2) -0.005(2)
C13B 0.032(2) 0.037(3) 0.048(3) -0.005(3) 0.004(2) -0.003(2)
C14B 0.058(3) 0.030(3) 0.049(3) -0.002(3) 0.025(3) -0.004(2)
C15B 0.033(2) 0.030(3) 0.034(3) 0.006(2) 0.006(2) -0.001(2)
C16B 0.039(3) 0.026(3) 0.037(3) -0.001(2) 0.012(2) -0.001(2)
C17B 0.032(2) 0.016(2) 0.046(3) 0.004(2) 0.011(2) 0.0009(18)
C18B 0.028(2) 0.016(2) 0.033(3) -0.003(2) 0.002(2) -0.0009(18)
C19B 0.057(3) 0.021(3) 0.043(3) 0.010(2) 0.013(3) 0.007(2)
C20B 0.050(3) 0.023(3) 0.042(3) 0.005(2) 0.011(3) 0.008(2)
C21B 0.049(3) 0.020(2) 0.039(3) 0.004(2) 0.015(2) 0.006(2)
C22B 0.039(2) 0.020(2) 0.036(3) 0.002(2) 0.015(2) 0.003(2)
C23B 0.044(3) 0.025(3) 0.036(3) 0.000(2) 0.020(2) 0.004(2)
C24B 0.038(3) 0.027(3) 0.036(3) 0.005(2) 0.013(2) 0.005(2)
C25B 0.047(3) 0.018(2) 0.041(3) 0.002(2) 0.016(2) 0.002(2)
C26B 0.048(3) 0.020(2) 0.036(3) -0.005(2) 0.012(2) -0.003(2)
C27B 0.035(2) 0.035(3) 0.028(3) 0.004(2) 0.009(2) 0.005(2)
C28B 0.050(3) 0.030(3) 0.036(3) -0.007(2) 0.008(2) 0.001(2)
C29B 0.068(4) 0.019(3) 0.056(4) 0.000(3) 0.016(3) 0.006(2)
C30B 0.048(3) 0.037(3) 0.050(4) 0.000(3) 0.007(3) 0.000(2)
Cl1C 0.0955(13) 0.0549(11) 0.0724(13) 0.0012(9) 0.0058(10) -0.0042(9)
Cl2C 0.0621(11) 0.162(2) 0.114(2) -0.0410(19) 0.0229(12) -0.0226(13)
Cl3C 0.0889(12) 0.0567(11) 0.0718(12) -0.0046(9) 0.0069(10) 0.0015(9)
C1C 0.066(4) 0.053(4) 0.076(5) -0.018(4) 0.027(4) -0.011(3)
Cl4C 0.236(4) 0.0888(17) 0.111(2) 0.0304(15) 0.106(2) 0.070(2)
Cl5C 0.0564(9) 0.0486(10) 0.1138(17) -0.0010(10) 0.0251(10) -0.0062(7)
Cl6C 0.1075(16) 0.0631(13) 0.173(3) 0.0226(15) 0.0690(18) 0.0378(12)
C2C 0.055(3) 0.041(4) 0.077(5) 0.004(3) 0.011(3) 0.006(3)
Cl7C 0.0800(14) 0.0698(15) 0.202(4) 0.0222(17) 0.0063(17) 0.0111(11)
Cl8C 0.1113(18) 0.128(2) 0.0973(19) 0.0146(16) 0.0145(15) 0.0592(16)
Cl9C 0.0954(16) 0.120(2) 0.109(2) -0.0143(17) 0.0090(15) 0.0053(14)
C3C 0.075(5) 0.084(6) 0.130(9) 0.024(6) 0.002(5) 0.016(5)
Br2 0.0470(8) 0.0359(8) 0.0432(8) 0.0016(5) 0.0069(5) 0.0008(5)
Cl1 0.114(2) 0.117(3) 0.119(3) -0.013(2) 0.031(2) -0.009(2)
Br1 0.0548(11) 0.0374(11) 0.0419(11) 0.000 0.0165(8) 0.000
Cl2 0.0494(11) 0.0539(13) 0.0837(18) 0.0157(12) -0.0022(11) -0.0319(10)

loop_
_atom_type_symbol
_atom_type_description
_atom_type_scat_dispersion_real
_atom_type_scat_dispersion_imag
_atom_type_scat_source
C C 0.0181 0.0091 'International Tables Vol C Tables 4.2.6.8 and 6.1.1.4'
H H 0.0000 0.0000 'International Tables Vol C Tables 4.2.6.8 and 6.1.1.4'
Br Br -0.6763 1.2805 'International Tables Vol C Tables 4.2.6.8 and 6.1.1.4'
Cl Cl 0.3639 0.7018 'International Tables Vol C Tables 4.2.6.8 and 6.1.1.4'
N N 0.0311 0.0180 'International Tables Vol C Tables 4.2.6.8 and 6.1.1.4'
O O 0.0492 0.0322 'International Tables Vol C Tables 4.2.6.8 and 6.1.1.4'

loop_
_exptl_crystal_face_index_h
_exptl_crystal_face_index_k
_exptl_crystal_face_index_l
_exptl_crystal_face_perp_dist
-5 0 -1 0.0171
5 0 1 0.0171
-5 -3 0 0.0690
5 3 0 0.0690
4 0 -5 0.0131
-4 0 5 0.0011

loop_
_geom_angle_atom_site_label_1
_geom_angle_atom_site_label_2
_geom_angle_atom_site_label_3
_geom_angle
C36A O1A C6A 118.9(5)
C3A O2A C37A 117.7(4)
C13A O3A C38A 116.6(4)
C10A O4A C39A 116.0(4)
C20A O5A C40A 116.3(4)
C17A O6A C41A 112.5(3)
C27A O7A C42A 115.9(4)
C24A O8A C43A 118.8(4)
C34A O9A C44A 117.0(4)
C31A O10A C45A 117.4(4)
C2A C1A C35A 119.6(5)
C6A C1A C2A 119.1(5)
C6A C1A C35A 121.2(5)
C1A C2A H2A 119.8
C3A C2A C1A 120.4(5)
C3A C2A H2A 119.8
O2A C3A C2A 123.2(5)
O2A C3A C4A 116.5(4)
C4A C3A C2A 120.3(5)
C3A C4A C5A 118.7(4)
C3A C4A C7A 120.8(5)
C5A C4A C7A 120.5(5)
C4A C5A H5A 119.1
C6A C5A C4A 121.8(5)
C6A C5A H5A 119.1
O1A C6A C1A 116.6(5)
O1A C6A C5A 123.7(5)
C5A C6A C1A 119.6(5)
C4A C7A H7AA 109.3
C4A C7A H7AB 109.3
C4A C7A C8A 111.6(4)
H7AA C7A H7AB 108.0
C8A C7A H7AA 109.3
C8A C7A H7AB 109.3
C9A C8A C7A 120.9(5)
C9A C8A C13A 118.5(4)
C13A C8A C7A 120.6(4)
C8A C9A H9A 118.9
C8A C9A C10A 122.1(5)
C10A C9A H9A 118.9
O4A C10A C9A 122.5(4)
C11A C10A O4A 117.4(4)
C11A C10A C9A 120.0(4)
C10A C11A C12A 117.7(4)
C10A C11A C14A 120.9(4)
C12A C11A C14A 121.4(4)
C11A C12A H12A 119.0
C11A C12A C13A 122.0(5)
C13A C12A H12A 119.0
O3A C13A C8A 117.2(4)
O3A C13A C12A 123.1(5)
C8A C13A C12A 119.7(4)
C11A C14A H14A 109.3
C11A C14A H14B 109.3
C11A C14A C15A 111.8(3)
H14A C14A H14B 107.9
C15A C14A H14A 109.3
C15A C14A H14B 109.3
C16A C15A C14A 121.5(4)
C16A C15A C20A 117.9(4)
C20A C15A C14A 120.6(4)
C15A C16A H16A 119.4
C15A C16A C17A 121.3(4)
C17A C16A H16A 119.4
O6A C17A C16A 117.9(4)
O6A C17A C18A 120.7(4)
C18A C17A C16A 121.3(4)
C17A C18A C21A 122.4(4)
C19A C18A C17A 117.0(4)
C19A C18A C21A 120.5(4)
C18A C19A H19A 118.7
C18A C19A C20A 122.6(4)
C20A C19A H19A 118.7
O5A C20A C15A 114.0(4)
O5A C20A C19A 126.0(4)
C19A C20A C15A 119.9(4)
C18A C21A H21A 109.6
C18A C21A H21B 109.6
C18A C21A C22A 110.3(4)
H21A C21A H21B 108.1
C22A C21A H21A 109.6
C22A C21A H21B 109.6
C23A C22A C21A 120.1(4)
C23A C22A C27A 117.7(4)
C27A C22A C21A 122.1(5)
C22A C23A H23A 119.7
C22A C23A C24A 120.7(5)
C24A C23A H23A 119.7
O8A C24A C23A 122.1(4)
O8A C24A C25A 117.1(4)
C25A C24A C23A 120.8(5)
C24A C25A C28A 121.7(5)
C26A C25A C24A 119.0(5)
C26A C25A C28A 119.3(5)
C25A C26A H26A 120.0
C27A C26A C25A 120.1(5)
C27A C26A H26A 120.0
O7A C27A C22A 116.2(4)
C26A C27A O7A 122.2(5)
C26A C27A C22A 121.6(5)
C25A C28A H28A 109.4
C25A C28A H28B 109.4
H28A C28A H28B 108.0
C29A C28A C25A 111.2(4)
C29A C28A H28A 109.4
C29A C28A H28B 109.4
C30A C29A C28A 119.9(5)
C34A C29A C28A 122.5(5)
C34A C29A C30A 117.6(5)
C29A C30A H30A 119.3
C31A C30A C29A 121.3(5)
C31A C30A H30A 119.3
C30A C31A O10A 123.1(5)
C30A C31A C32A 121.0(5)
C32A C31A O10A 115.9(5)
C31A C32A C33A 118.5(5)
C31A C32A C35A 121.1(5)
C33A C32A C35A 120.4(5)
C32A C33A H33A 119.1
C32A C33A C34A 121.7(5)
C34A C33A H33A 119.1
O9A C34A C29A 115.8(5)
O9A C34A C33A 124.5(5)
C33A C34A C29A 119.7(5)
C1A C35A H35A 109.5
C1A C35A H35B 109.5
C32A C35A C1A 110.8(4)
C32A C35A H35A 109.5
C32A C35A H35B 109.5
H35A C35A H35B 108.1
O1A C36A H36A 109.5
O1A C36A H36B 109.5
O1A C36A H36C 109.5
H36A C36A H36B 109.5
H36A C36A H36C 109.5
H36B C36A H36C 109.5
O2A C37A H37A 109.5
O2A C37A H37B 109.5
O2A C37A H37C 109.5
H37A C37A H37B 109.5
H37A C37A H37C 109.5
H37B C37A H37C 109.5
O3A C38A H38A 109.5
O3A C38A H38B 109.5
O3A C38A H38C 109.5
H38A C38A H38B 109.5
H38A C38A H38C 109.5
H38B C38A H38C 109.5
O4A C39A H39A 109.5
O4A C39A H39B 109.5
O4A C39A H39C 109.5
H39A C39A H39B 109.5
H39A C39A H39C 109.5
H39B C39A H39C 109.5
O5A C40A H40A 109.5
O5A C40A H40B 109.5
O5A C40A H40C 109.5
H40A C40A H40B 109.5
H40A C40A H40C 109.5
H40B C40A H40C 109.5
O6A C41A H41A 109.5
O6A C41A H41B 109.5
O6A C41A H41C 109.5
H41A C41A H41B 109.5
H41A C41A H41C 109.5
H41B C41A H41C 109.5
O7A C42A H42A 109.5
O7A C42A H42B 109.5
O7A C42A H42C 109.5
H42A C42A H42B 109.5
H42A C42A H42C 109.5
H42B C42A H42C 109.5
O8A C43A H43A 109.5
O8A C43A H43B 109.5
O8A C43A H43C 109.5
H43A C43A H43B 109.5
H43A C43A H43C 109.5
H43B C43A H43C 109.5
O9A C44A H44A 109.5
O9A C44A H44B 109.5
O9A C44A H44C 109.5
H44A C44A H44B 109.5
H44A C44A H44C 109.5
H44B C44A H44C 109.5
O10A C45A H45A 109.5
O10A C45A H45B 109.5
O10A C45A H45C 109.5
H45A C45A H45B 109.5
H45A C45A H45C 109.5
H45B C45A H45C 109.5
C18B N00L C17B 126.5(4)
C18B N00L C19B 108.2(4)
C19B N00L C17B 125.3(4)
C18B N00N C20B 108.6(4)
C18B N00N C21B 128.5(4)
C20B N00N C21B 122.8(4)
C11B N00Q C10B 125.3(4)
C11B N00Q C12B 109.0(5)
C12B N00Q C10B 125.7(4)
C11B N00R C13B 108.2(4)
C11B N00R C14B 125.9(4)
C13B N00R C14B 125.9(5)
C2B C1B C6B 120.4(5)
C2B C1B C10B 120.5(5)
C6B C1B C10B 119.1(5)
C1B C2B C7B 121.6(5)
C3B C2B C1B 119.5(5)
C3B C2B C7B 118.8(5)
C2B C3B H3B 119.0
C2B C3B C4B 121.9(6)
C4B C3B H3B 119.0
C3B C4B C8B 119.8(6)
C5B C4B C3B 118.0(6)
C5B C4B C8B 122.2(6)
C4B C5B H5B 119.1
C4B C5B C6B 121.9(5)
C6B C5B H5B 119.1
C1B C6B C5B 118.1(6)
C1B C6B C9B 122.5(5)
C5B C6B C9B 119.3(5)
C2B C7B H7BA 109.5
C2B C7B H7BB 109.5
C2B C7B H7BC 109.5
H7BA C7B H7BB 109.5
H7BA C7B H7BC 109.5
H7BB C7B H7BC 109.5
C4B C8B H8BA 109.5
C4B C8B H8BB 109.5
C4B C8B H8BC 109.5
H8BA C8B H8BB 109.5
H8BA C8B H8BC 109.5
H8BB C8B H8BC 109.5
C6B C9B H9BA 109.5
C6B C9B H9BB 109.5
C6B C9B H9BC 109.5
H9BA C9B H9BB 109.5
H9BA C9B H9BC 109.5
H9BB C9B H9BC 109.5
N00Q C10B C1B 110.4(4)
N00Q C10B H10A 109.6
N00Q C10B H10B 109.6
C1B C10B H10A 109.6
C1B C10B H10B 109.6
H10A C10B H10B 108.1
N00Q C11B H11B 125.8
N00R C11B N00Q 108.3(4)
N00R C11B H11B 125.8
N00Q C12B H12B 126.5
C13B C12B N00Q 107.1(4)
C13B C12B H12B 126.5
N00R C13B H13B 126.3
C12B C13B N00R 107.4(5)
C12B C13B H13B 126.3
N00R C14B H14C 109.3
N00R C14B H14D 109.3
N00R C14B C15B 111.6(4)
H14C C14B H14D 108.0
C15B C14B H14C 109.3
C15B C14B H14D 109.3
C14B C15B H15A 108.9
C14B C15B H15B 108.9
C14B C15B C16B 113.2(4)
H15A C15B H15B 107.8
C16B C15B H15A 108.9
C16B C15B H15B 108.9
C15B C16B H16B 109.5
C15B C16B H16C 109.5
H16B C16B H16C 108.1
C17B C16B C15B 110.7(4)
C17B C16B H16B 109.5
C17B C16B H16C 109.5
N00L C17B C16B 113.3(4)
N00L C17B H17A 108.9
N00L C17B H17B 108.9
C16B C17B H17A 108.9
C16B C17B H17B 108.9
H17A C17B H17B 107.7
N00L C18B H18B 125.5
N00N C18B N00L 109.1(4)
N00N C18B H18B 125.5
N00L C19B H19B 126.6
C20B C19B N00L 106.8(4)
C20B C19B H19B 126.6
N00N C20B H20B 126.3
C19B C20B N00N 107.4(5)
C19B C20B H20B 126.3
N00N C21B H21C 108.8
N00N C21B H21D 108.8
N00N C21B C22B 113.7(4)
H21C C21B H21D 107.7
C22B C21B H21C 108.8
C22B C21B H21D 108.8
C23B C22B C21B 119.0(4)
C27B C22B C21B 120.0(5)
C27B C22B C23B 120.8(4)
C22B C23B C24B 117.8(5)
C22B C23B C28B 122.7(4)
C24B C23B C28B 119.5(5)
C23B C24B H24B 119.3
C25B C24B C23B 121.5(5)
C25B C24B H24B 119.3
C24B C25B C29B 119.7(5)
C26B C25B C24B 119.2(4)
C26B C25B C29B 121.1(5)
C25B C26B H26B 119.4
C25B C26B C27B 121.3(5)
C27B C26B H26B 119.4
C22B C27B C26B 119.3(5)
C22B C27B C30B 120.9(5)
C26B C27B C30B 119.7(5)
C23B C28B H28C 109.5
C23B C28B H28D 109.5
C23B C28B H28E 109.5
H28C C28B H28D 109.5
H28C C28B H28E 109.5
H28D C28B H28E 109.5
C25B C29B H29A 109.5
C25B C29B H29B 109.5
C25B C29B H29C 109.5
H29A C29B H29B 109.5
H29A C29B H29C 109.5
H29B C29B H29C 109.5
C27B C30B H30B 109.5
C27B C30B H30C 109.5
C27B C30B H30D 109.5
H30B C30B H30C 109.5
H30B C30B H30D 109.5
H30C C30B H30D 109.5
Cl1C C1C Cl2C 111.4(4)
Cl1C C1C H1C 108.7
Cl2C C1C H1C 108.7
Cl3C C1C Cl1C 110.6(4)
Cl3C C1C Cl2C 108.5(4)
Cl3C C1C H1C 108.7
Cl4C C2C Cl5C 113.7(4)
Cl4C C2C Cl6C 109.6(4)
Cl4C C2C H2C 107.4
Cl5C C2C Cl6C 111.0(4)
Cl5C C2C H2C 107.4
Cl6C C2C H2C 107.4
Cl7C C3C Cl9C 108.4(6)
Cl7C C3C H3C 108.6
Cl8C C3C Cl7C 111.6(6)
Cl8C C3C Cl9C 110.9(5)
Cl8C C3C H3C 108.6
Cl9C C3C H3C 108.6

loop_
_geom_bond_atom_site_label_1
_geom_bond_atom_site_label_2
_geom_bond_distance
O1A C6A 1.385(7)
O1A C36A 1.368(8)
O2A C3A 1.374(6)
O2A C37A 1.417(6)
O3A C13A 1.384(6)
O3A C38A 1.431(7)
O4A C10A 1.384(6)
O4A C39A 1.418(6)
O5A C20A 1.360(6)
O5A C40A 1.416(7)
O6A C17A 1.387(5)
O6A C41A 1.437(6)
O7A C27A 1.394(6)
O7A C42A 1.430(7)
O8A C24A 1.376(6)
O8A C43A 1.413(7)
O9A C34A 1.363(7)
O9A C44A 1.452(7)
O10A C31A 1.388(7)
O10A C45A 1.426(8)
C1A C2A 1.404(8)
C1A C6A 1.397(9)
C1A C35A 1.519(7)
C2A H2A 0.9500
C2A C3A 1.401(7)
C3A C4A 1.388(7)
C4A C5A 1.394(7)
C4A C7A 1.502(6)
C5A H5A 0.9500
C5A C6A 1.386(7)
C7A H7AA 0.9900
C7A H7AB 0.9900
C7A C8A 1.509(7)
C8A C9A 1.359(7)
C8A C13A 1.391(7)
C9A H9A 0.9500
C9A C10A 1.404(7)
C10A C11A 1.380(7)
C11A C12A 1.391(7)
C11A C14A 1.513(6)
C12A H12A 0.9500
C12A C13A 1.391(7)
C14A H14A 0.9900
C14A H14B 0.9900
C14A C15A 1.515(6)
C15A C16A 1.378(6)
C15A C20A 1.413(7)
C16A H16A 0.9500
C16A C17A 1.395(6)
C17A C18A 1.393(7)
C18A C19A 1.383(7)
C18A C21A 1.516(6)
C19A H19A 0.9500
C19A C20A 1.384(7)
C21A H21A 0.9900
C21A H21B 0.9900
C21A C22A 1.522(6)
C22A C23A 1.385(7)
C22A C27A 1.401(7)
C23A H23A 0.9500
C23A C24A 1.389(7)
C24A C25A 1.385(7)
C25A C26A 1.383(8)
C25A C28A 1.540(7)
C26A H26A 0.9500
C26A C27A 1.379(7)
C28A H28A 0.9900
C28A H28B 0.9900
C28A C29A 1.515(7)
C29A C30A 1.415(8)
C29A C34A 1.412(8)
C30A H30A 0.9500
C30A C31A 1.374(8)
C31A C32A 1.388(8)
C32A C33A 1.390(9)
C32A C35A 1.516(7)
C33A H33A 0.9500
C33A C34A 1.393(8)
C35A H35A 0.9900
C35A H35B 0.9900
C36A H36A 0.9800
C36A H36B 0.9800
C36A H36C 0.9800
C37A H37A 0.9800
C37A H37B 0.9800
C37A H37C 0.9800
C38A H38A 0.9800
C38A H38B 0.9800
C38A H38C 0.9800
C39A H39A 0.9800
C39A H39B 0.9800
C39A H39C 0.9800
C40A H40A 0.9800
C40A H40B 0.9800
C40A H40C 0.9800
C41A H41A 0.9800
C41A H41B 0.9800
C41A H41C 0.9800
C42A H42A 0.9800
C42A H42B 0.9800
C42A H42C 0.9800
C43A H43A 0.9800
C43A H43B 0.9800
C43A H43C 0.9800
C44A H44A 0.9800
C44A H44B 0.9800
C44A H44C 0.9800
C45A H45A 0.9800
C45A H45B 0.9800
C45A H45C 0.9800
N00L C17B 1.473(6)
N00L C18B 1.333(6)
N00L C19B 1.385(7)
N00N C18B 1.318(6)
N00N C20B 1.377(6)
N00N C21B 1.491(6)
N00Q C10B 1.492(7)
N00Q C11B 1.341(7)
N00Q C12B 1.358(7)
N00R C11B 1.315(7)
N00R C13B 1.385(7)
N00R C14B 1.474(7)
C1B C2B 1.389(8)
C1B C6B 1.390(8)
C1B C10B 1.531(8)
C2B C3B 1.377(8)
C2B C7B 1.521(8)
C3B H3B 0.9500
C3B C4B 1.385(8)
C4B C5B 1.375(9)
C4B C8B 1.514(9)
C5B H5B 0.9500
C5B C6B 1.411(9)
C6B C9B 1.522(9)
C7B H7BA 0.9800
C7B H7BB 0.9800
C7B H7BC 0.9800
C8B H8BA 0.9800
C8B H8BB 0.9800
C8B H8BC 0.9800
C9B H9BA 0.9800
C9B H9BB 0.9800
C9B H9BC 0.9800
C10B H10A 0.9900
C10B H10B 0.9900
C11B H11B 0.9500
C12B H12B 0.9500
C12B C13B 1.340(8)
C13B H13B 0.9500
C14B H14C 0.9900
C14B H14D 0.9900
C14B C15B 1.499(7)
C15B H15A 0.9900
C15B H15B 0.9900
C15B C16B 1.530(7)
C16B H16B 0.9900
C16B H16C 0.9900
C16B C17B 1.495(7)
C17B H17A 0.9900
C17B H17B 0.9900
C18B H18B 0.9500
C19B H19B 0.9500
C19B C20B 1.349(8)
C20B H20B 0.9500
C21B H21C 0.9900
C21B H21D 0.9900
C21B C22B 1.515(6)
C22B C23B 1.397(7)
C22B C27B 1.378(7)
C23B C24B 1.406(7)
C23B C28B 1.495(7)
C24B H24B 0.9500
C24B C25B 1.379(7)
C25B C26B 1.362(8)
C25B C29B 1.518(7)
C26B H26B 0.9500
C26B C27B 1.396(7)
C27B C30B 1.529(7)
C28B H28C 0.9800
C28B H28D 0.9800
C28B H28E 0.9800
C29B H29A 0.9800
C29B H29B 0.9800
C29B H29C 0.9800
C30B H30B 0.9800
C30B H30C 0.9800
C30B H30D 0.9800
Cl1C C1C 1.755(8)
Cl2C C1C 1.755(7)
Cl3C C1C 1.751(8)
C1C H1C 1.0000
Cl4C C2C 1.707(8)
Cl5C C2C 1.744(7)
Cl6C C2C 1.764(6)
C2C H2C 1.0000
Cl7C C3C 1.786(10)
Cl8C C3C 1.710(11)
Cl9C C3C 1.794(12)
C3C H3C 1.0000

loop_
_exptl_oxdiff_crystal_face_indexfrac_h
_exptl_oxdiff_crystal_face_indexfrac_k
_exptl_oxdiff_crystal_face_indexfrac_l
_exptl_oxdiff_crystal_face_x
_exptl_oxdiff_crystal_face_y
_exptl_oxdiff_crystal_face_z
-4.9964 0.0016 -0.9963 0.1042 -0.1395 -0.0456
4.9964 -0.0016 0.9963 -0.1042 0.1395 0.0456
-5.0085 -2.9981 0.0236 0.0269 -0.0410 -0.4120
5.0085 2.9981 -0.0236 -0.0269 0.0410 0.4120
3.9891 -0.0054 -5.0030 -0.2052 -0.1931 0.0311
-3.9891 0.0054 5.0030 0.2052 0.1931 -0.0311
